data_1505412
loop_
_publ_author_name
'Kim, Youngsoon'
'Fuchs, Philip L.'

_publ_section_title
;
 Lactol-directed osmylation. Stereodivergent synthesis of four C-19,20
 apoptolidin diols from a single allylic hemiacetal.
;
_journal_issue 13
_journal_name_full 'Organic letters'
_journal_page_first 2445
_journal_page_last 2448
_journal_paper_doi 10.1021/ol0707564
_journal_volume 9
_journal_year 2007
_chemical_absolute_configuration ad
_chemical_formula_moiety 'C36 H66 O11 S1 Si2'
_chemical_formula_sum 'C36 H66 O11 S Si2'
_chemical_formula_weight 763.16
_chemical_name_systematic ?
_space_group_IT_number 19
_symmetry_cell_setting orthorhombic
_symmetry_space_group_name_Hall 'P 2ac 2ab'
_symmetry_space_group_name_H-M 'P 21 21 21'
_atom_type_scat_source 'International Tables for Crystallography (Vol C)'
_cell_angle_alpha 90.00
_cell_angle_beta 90.00
_cell_angle_gamma 90.00
_cell_formula_units_Z 4
_cell_length_a 11.0209(2)
_cell_length_b 12.2273(2)
_cell_length_c 31.3304(4)
_cell_measurement_reflns_used 25589
_cell_measurement_temperature 150
_cell_measurement_theta_max 27
_cell_measurement_theta_min 2
_cell_volume 4221.95(12)
_computing_cell_refinement 'DENZO/SCALEPACK (Otwinowski & Minor, 1996)'
_computing_data_collection 'Collect (Nonius, 1998)'
_computing_data_reduction 'DENZO/SCALEPACK (Otwinowski & Minor, 1996)'
_computing_molecular_graphics
;
    ORTEP (Johnson, 1976)
    PLATON (Spek, 1997)
;
_computing_publication_material 'SHELX97(Sheldrick, 1997) and local programs'
_computing_structure_refinement 'SHELX97 (Sheldrick, 1997)'
_computing_structure_solution
;
 Direct methods (SIR2004, Burla et al., 2005)
;
_diffrn_ambient_temperature 150
_diffrn_measured_fraction_theta_full 0.9961
_diffrn_measured_fraction_theta_max 0.9961
_diffrn_measurement_device_type Nonius_KappaCCD
_diffrn_measurement_method \w
_diffrn_radiation_monochromator 'graphite 002'
_diffrn_radiation_type MO-K\a
_diffrn_radiation_wavelength 0.71073
_diffrn_reflns_av_R_equivalents 0.064
_diffrn_reflns_limit_h_max 14
_diffrn_reflns_limit_h_min -14
_diffrn_reflns_limit_k_max 15
_diffrn_reflns_limit_k_min -15
_diffrn_reflns_limit_l_max 40
_diffrn_reflns_limit_l_min -40
_diffrn_reflns_number 25589
_diffrn_reflns_theta_full 27.5
_diffrn_reflns_theta_max 27.46
_diffrn_reflns_theta_min 2.11
_exptl_absorpt_coefficient_mu 0.178
_exptl_absorpt_correction_T_max 0.9823
_exptl_absorpt_correction_T_min 0.9072
_exptl_absorpt_correction_type multi-scan
_exptl_crystal_colour_primary colourless
_exptl_crystal_density_diffrn 1.201
_exptl_crystal_density_method 'not measured'
_exptl_crystal_description needle
_exptl_crystal_F_000 1656
_exptl_crystal_size_max 0.48
_exptl_crystal_size_mid 0.25
_exptl_crystal_size_min 0.10
_refine_diff_density_max 0.25
_refine_diff_density_min -0.38
_refine_ls_abs_structure_details 'Flack H. D. (1983), Acta Cryst. A39, 876-881'
_refine_ls_abs_structure_Flack -0.03(6)
_refine_ls_extinction_method none
_refine_ls_goodness_of_fit_ref 1.040
_refine_ls_hydrogen_treatment mixed
_refine_ls_matrix_type full
_refine_ls_number_parameters 477
_refine_ls_number_reflns 9613
_refine_ls_number_restraints 0
_refine_ls_R_factor_all 0.056
_refine_ls_R_factor_gt 0.044
_refine_ls_shift/su_max 0.002
_refine_ls_structure_factor_coef Fsqd
_refine_ls_weighting_details '1/[\s^2^(Fo^2^)+(0.0455P)^2^+0.7727P] where P=(Fo^2^+2Fc^2^)/3  '
_refine_ls_weighting_scheme calc
_refine_ls_wR_factor_gt 0.090
_refine_ls_wR_factor_ref 0.095
_reflns_Friedel_coverage 0.8873
_reflns_number_gt 8312
_reflns_number_total 9613
_reflns_threshold_expression >2.0\s(I)
_cod_data_source_file ol0707564si20070510_095851.cif
_cod_data_source_block 23582
_cod_depositor_comments
;
 Changing the values of _atom_site_label and _atom_site_aniso_label
 data items to match the ones in related data items
 (e. g. _geom_angle_atom_site_label_*).

 Antanas Vaitkus,
 2017-01-06

The following automatic conversions were performed:

'_refine_ls_weighting_scheme' value 'calc ' changed to 'calc'
according to /home/saulius/struct/CIF-dictionaries/cif_core.dic
dictionary named 'cif_core.dic' version 2.4.1 from 2010-06-29.

Automatic conversion script
Id: cif_fix_values 1715 2011-07-08 13:25:40Z adriana 
;
_cod_original_formula_sum 'C36 H66 O11 S1 Si2'
_cod_database_code 1505412
_exptl_absorpt_correction_details 'SCALEPACK (Otwinowski & Minor, 1997)'

loop_
_symmetry_equiv_pos_as_xyz
'x, y, z'
'-x+1/2, -y, z+1/2'
'-x, y+1/2, -z+1/2'
'x+1/2, -y+1/2, -z'

loop_
_atom_site_label
_atom_site_fract_x
_atom_site_fract_y
_atom_site_fract_z
_atom_site_U_iso_or_equiv
_atom_site_adp_type
_atom_site_occupancy
_atom_site_symmetry_multiplicity
_atom_site_calc_flag
_atom_site_refinement_flags
S18 0.90457(4) 0.80173(4) 0.602953(15) 0.02280(11) Uani 1 1 d .
Si15 1.42836(5) 0.78290(5) 0.580556(17) 0.02450(13) Uani 1 1 d .
Si32 1.11824(5) 0.68567(5) 0.932736(18) 0.02534(13) Uani 1 1 d .
O6 1.27201(12) 0.61568(11) 0.76668(4) 0.0213(3) Uani 1 1 d .
O11 1.41699(14) 0.55927(11) 0.81605(5) 0.0234(3) Uani 1 1 d .
O31 1.15375(13) 0.73107(11) 0.88434(4) 0.0257(3) Uani 1 1 d .
O52 1.23793(14) 0.36995(13) 0.73233(5) 0.0323(4) Uani 1 1 d .
O53 1.15750(15) 0.47056(14) 0.68003(5) 0.0382(4) Uani 1 1 d .
O111 1.50423(15) 0.62357(13) 0.73859(5) 0.0301(4) Uani 1 1 d .
O121 1.53812(14) 0.84801(13) 0.72239(5) 0.0280(4) Uani 1 1 d .
O141 1.25951(14) 0.97856(12) 0.69878(4) 0.0290(3) Uani 1 1 d .
O151 1.32079(13) 0.76945(11) 0.61722(4) 0.0232(3) Uani 1 1 d .
O181 0.87041(14) 0.90380(12) 0.62220(5) 0.0291(3) Uani 1 1 d .
O182 0.86080(14) 0.77568(13) 0.56093(4) 0.0322(4) Uani 1 1 d .
C1 1.36499(18) 0.64979(16) 0.79531(6) 0.0204(4) Uani 1 1 d .
C2 1.31227(18) 0.72351(16) 0.83056(6) 0.0221(4) Uani 1 1 d .
C3 1.20634(19) 0.66239(16) 0.85179(6) 0.0215(4) Uani 1 1 d .
C4 1.10994(19) 0.62882(16) 0.81920(6) 0.0245(4) Uani 1 1 d .
C5 1.17559(19) 0.55592(16) 0.78691(7) 0.0231(4) Uani 1 1 d .
C11 1.46228(18) 0.70538(17) 0.76749(6) 0.0221(4) Uani 1 1 d .
C12 1.42996(18) 0.81101(17) 0.74377(6) 0.0221(4) Uani 1 1 d .
C13 1.33264(19) 0.79692(17) 0.70934(6) 0.0250(4) Uani 1 1 d .
C14 1.32176(19) 0.89055(16) 0.67813(6) 0.0224(4) Uani 1 1 d .
C15 1.25670(18) 0.85695(17) 0.63682(6) 0.0222(4) Uani 1 1 d .
C16 1.12597(18) 0.82206(18) 0.64357(6) 0.0261(4) Uani 1 1 d .
C17 1.06561(18) 0.79693(17) 0.60104(6) 0.0253(4) Uani 1 1 d .
C21 1.4079(2) 0.75850(19) 0.86317(7) 0.0324(5) Uani 1 1 d .
C41 1.0434(2) 0.72524(19) 0.79896(7) 0.0317(5) Uani 1 1 d .
C51 1.0984(2) 0.51485(18) 0.75003(6) 0.0284(5) Uani 1 1 d .
C52 1.1725(2) 0.44386(17) 0.72080(7) 0.0267(5) Uani 1 1 d .
C54 1.2272(3) 0.4052(3) 0.64984(8) 0.0546(8) Uani 1 1 d .
C142 1.2662(2) 1.07901(18) 0.67558(7) 0.0326(5) Uani 1 1 d .
C151 1.4686(2) 0.63746(19) 0.56767(7) 0.0344(5) Uani 1 1 d .
C152 1.3557(3) 0.5777(2) 0.55172(10) 0.0511(7) Uani 1 1 d .
C153 1.5669(3) 0.6351(2) 0.53258(9) 0.0533(7) Uani 1 1 d .
C154 1.5162(3) 0.5810(2) 0.60776(9) 0.0491(7) Uani 1 1 d .
C155 1.5609(2) 0.8594(2) 0.60178(9) 0.0478(7) Uani 1 1 d .
C156 1.3656(3) 0.8574(2) 0.53396(8) 0.0469(7) Uani 1 1 d .
C181 0.86364(18) 0.69561(17) 0.63826(6) 0.0231(4) Uani 1 1 d .
C182 0.82703(19) 0.72054(18) 0.67944(6) 0.0286(5) Uani 1 1 d .
C183 0.7969(2) 0.6369(2) 0.70676(7) 0.0322(5) Uani 1 1 d .
C184 0.8042(2) 0.5287(2) 0.69345(8) 0.0352(5) Uani 1 1 d .
C185 0.8402(2) 0.50507(19) 0.65235(8) 0.0361(6) Uani 1 1 d .
C186 0.8700(2) 0.58855(18) 0.62454(7) 0.0321(5) Uani 1 1 d .
C321 1.1013(2) 0.81216(18) 0.96686(7) 0.0307(5) Uani 1 1 d .
C322 1.2167(2) 0.8817(2) 0.96406(8) 0.0395(6) Uani 1 1 d .
C323 1.0814(3) 0.7788(2) 1.01394(7) 0.0452(6) Uani 1 1 d .
C324 0.9922(2) 0.8803(2) 0.95172(8) 0.0399(6) Uani 1 1 d .
C325 0.9716(2) 0.6095(2) 0.93080(8) 0.0385(6) Uani 1 1 d .
C326 1.2407(2) 0.5959(2) 0.95333(7) 0.0349(5) Uani 1 1 d .
H2 1.2791 0.7909 0.8168 0.027 Uiso 1 1 calc R
H3 1.2389 0.5948 0.8657 0.026 Uiso 1 1 calc R
H4 1.0484 0.5828 0.8343 0.029 Uiso 1 1 calc R
H5 1.2109 0.4917 0.8023 0.028 Uiso 1 1 calc R
H11 1.439(3) 0.516(2) 0.7962(9) 0.050(8) Uiso 1 1 d .
H12 1.4031 0.8676 0.7648 0.027 Uiso 1 1 calc R
H14 1.4053 0.9159 0.6706 0.027 Uiso 1 1 calc R
H15 1.2574 0.9208 0.6169 0.027 Uiso 1 1 calc R
H111 1.552(4) 0.656(3) 0.7213(11) 0.090(13) Uiso 1 1 d .
H11A 1.5318 0.7232 0.7868 0.027 Uiso 1 1 calc R
H121 1.586(3) 0.857(2) 0.7392(8) 0.036(8) Uiso 1 1 d .
H13A 1.3504 0.7293 0.6931 0.030 Uiso 1 1 calc R
H13B 1.2532 0.7867 0.7236 0.030 Uiso 1 1 calc R
H14A 1.3483 1.0883 0.6641 0.049 Uiso 1 1 calc R
H14B 1.2471 1.1401 0.6947 0.049 Uiso 1 1 calc R
H14C 1.2077 1.0775 0.6520 0.049 Uiso 1 1 calc R
H15A 1.3753 0.5006 0.5466 0.077 Uiso 1 1 calc R
H15B 1.3279 0.6113 0.5251 0.077 Uiso 1 1 calc R
H15C 1.2914 0.5829 0.5732 0.077 Uiso 1 1 calc R
H15D 1.6415 0.6687 0.5434 0.080 Uiso 1 1 calc R
H15E 1.5383 0.6759 0.5076 0.080 Uiso 1 1 calc R
H15F 1.5833 0.5591 0.5244 0.080 Uiso 1 1 calc R
H15G 1.5375 0.5051 0.6010 0.074 Uiso 1 1 calc R
H15H 1.4534 0.5821 0.6299 0.074 Uiso 1 1 calc R
H15I 1.5884 0.6196 0.6181 0.074 Uiso 1 1 calc R
H15J 1.5375 0.9355 0.6073 0.072 Uiso 1 1 calc R
H15K 1.6269 0.8578 0.5808 0.072 Uiso 1 1 calc R
H15L 1.5883 0.8255 0.6284 0.072 Uiso 1 1 calc R
H15M 1.2964 0.8168 0.5224 0.070 Uiso 1 1 calc R
H15N 1.4284 0.8643 0.5120 0.070 Uiso 1 1 calc R
H15O 1.3390 0.9303 0.5429 0.070 Uiso 1 1 calc R
H16A 1.0810 0.8812 0.6582 0.031 Uiso 1 1 calc R
H16B 1.1236 0.7563 0.6620 0.031 Uiso 1 1 calc R
H17A 1.0910 0.7232 0.5916 0.030 Uiso 1 1 calc R
H17B 1.0945 0.8502 0.5795 0.030 Uiso 1 1 calc R
H182 0.8228 0.7945 0.6887 0.034 Uiso 1 1 calc R
H183 0.7709 0.6532 0.7350 0.039 Uiso 1 1 calc R
H184 0.7843 0.4712 0.7126 0.042 Uiso 1 1 calc R
H185 0.8446 0.4312 0.6431 0.043 Uiso 1 1 calc R
H186 0.8947 0.5724 0.5962 0.039 Uiso 1 1 calc R
H21A 1.3691 0.8012 0.8859 0.049 Uiso 1 1 calc R
H21B 1.4697 0.8033 0.8490 0.049 Uiso 1 1 calc R
H21C 1.4462 0.6934 0.8755 0.049 Uiso 1 1 calc R
H32A 1.2292 0.9053 0.9345 0.059 Uiso 1 1 calc R
H32B 1.2865 0.8383 0.9735 0.059 Uiso 1 1 calc R
H32C 1.2083 0.9461 0.9824 0.059 Uiso 1 1 calc R
H32D 1.1532 0.7400 1.0244 0.068 Uiso 1 1 calc R
H32E 1.0104 0.7309 1.0160 0.068 Uiso 1 1 calc R
H32F 1.0680 0.8445 1.0313 0.068 Uiso 1 1 calc R
H32G 0.9885 0.9486 0.9680 0.060 Uiso 1 1 calc R
H32H 0.9173 0.8386 0.9562 0.060 Uiso 1 1 calc R
H32I 1.0013 0.8970 0.9213 0.060 Uiso 1 1 calc R
H32J 0.9071 0.6586 0.9210 0.058 Uiso 1 1 calc R
H32K 0.9519 0.5821 0.9594 0.058 Uiso 1 1 calc R
H32L 0.9789 0.5479 0.9110 0.058 Uiso 1 1 calc R
H32M 1.2427 0.5280 0.9367 0.052 Uiso 1 1 calc R
H32N 1.2252 0.5788 0.9834 0.052 Uiso 1 1 calc R
H32O 1.3189 0.6335 0.9507 0.052 Uiso 1 1 calc R
H41A 1.0983 0.7638 0.7795 0.048 Uiso 1 1 calc R
H41B 1.0162 0.7755 0.8214 0.048 Uiso 1 1 calc R
H41C 0.9730 0.6984 0.7830 0.048 Uiso 1 1 calc R
H51A 1.0289 0.4724 0.7613 0.034 Uiso 1 1 calc R
H51B 1.0658 0.5779 0.7338 0.034 Uiso 1 1 calc R
H54A 1.3140 0.4133 0.6559 0.082 Uiso 1 1 calc R
H54B 1.2102 0.4301 0.6207 0.082 Uiso 1 1 calc R
H54C 1.2042 0.3281 0.6527 0.082 Uiso 1 1 calc R

loop_
_atom_site_aniso_label
_atom_site_aniso_U_11
_atom_site_aniso_U_22
_atom_site_aniso_U_33
_atom_site_aniso_U_12
_atom_site_aniso_U_13
_atom_site_aniso_U_23
S18 0.0167(2) 0.0257(2) 0.0260(2) -0.00092(19) -0.00235(19) 0.0002(2)
Si15 0.0209(3) 0.0272(3) 0.0254(3) -0.0001(2) 0.0025(2) -0.0008(2)
Si32 0.0241(3) 0.0260(3) 0.0259(3) -0.0012(2) 0.0046(2) -0.0022(2)
O6 0.0155(7) 0.0238(7) 0.0244(7) -0.0026(6) -0.0006(6) 0.0012(6)
O11 0.0230(8) 0.0229(7) 0.0243(7) 0.0057(6) -0.0011(6) 0.0011(6)
O31 0.0251(8) 0.0241(7) 0.0280(7) 0.0036(6) 0.0066(6) -0.0037(6)
O52 0.0313(9) 0.0305(8) 0.0353(8) 0.0030(7) -0.0057(7) -0.0025(7)
O53 0.0364(10) 0.0484(10) 0.0299(8) 0.0025(8) -0.0005(7) 0.0041(8)
O111 0.0260(9) 0.0316(8) 0.0326(9) 0.0060(7) 0.0086(7) 0.0002(7)
O121 0.0169(8) 0.0370(9) 0.0302(8) -0.0065(6) -0.0024(7) 0.0078(7)
O141 0.0289(9) 0.0330(8) 0.0251(7) 0.0043(7) 0.0020(6) -0.0007(7)
O151 0.0175(7) 0.0243(7) 0.0278(7) 0.0000(6) 0.0023(6) -0.0001(6)
O181 0.0212(8) 0.0265(7) 0.0396(8) 0.0022(6) 0.0001(7) 0.0001(7)
O182 0.0258(8) 0.0423(9) 0.0284(7) -0.0045(7) -0.0040(6) 0.0007(7)
C1 0.0145(10) 0.0229(9) 0.0238(10) 0.0015(8) -0.0026(8) -0.0002(8)
C2 0.0185(10) 0.0212(10) 0.0266(10) 0.0007(8) 0.0016(8) -0.0013(8)
C3 0.0219(11) 0.0205(9) 0.0222(10) 0.0021(8) 0.0041(8) -0.0014(8)
C4 0.0181(11) 0.0266(10) 0.0289(10) -0.0017(9) 0.0043(9) 0.0023(9)
C5 0.0172(10) 0.0219(10) 0.0301(11) -0.0020(8) -0.0010(8) 0.0021(8)
C11 0.0169(10) 0.0263(10) 0.0232(9) 0.0015(8) 0.0000(8) -0.0011(8)
C12 0.0156(10) 0.0268(10) 0.0240(10) -0.0031(8) 0.0007(8) 0.0015(8)
C13 0.0203(10) 0.0287(11) 0.0259(10) -0.0032(9) -0.0031(8) 0.0049(9)
C14 0.0179(10) 0.0261(10) 0.0233(10) -0.0005(8) 0.0010(8) 0.0008(8)
C15 0.0189(11) 0.0238(10) 0.0240(10) 0.0003(8) 0.0007(8) 0.0017(8)
C16 0.0174(10) 0.0372(12) 0.0237(10) -0.0005(9) -0.0004(8) 0.0014(9)
C17 0.0217(10) 0.0268(10) 0.0276(10) 0.0002(9) 0.0023(8) -0.0014(9)
C21 0.0249(12) 0.0381(12) 0.0342(11) -0.0068(10) 0.0020(9) -0.0102(10)
C41 0.0198(11) 0.0341(12) 0.0411(12) 0.0050(9) 0.0004(9) -0.0009(10)
C51 0.0225(12) 0.0289(11) 0.0337(11) -0.0018(9) -0.0043(9) -0.0019(9)
C52 0.0225(11) 0.0281(11) 0.0294(11) -0.0093(9) -0.0051(9) 0.0008(9)
C54 0.0572(19) 0.074(2) 0.0324(13) 0.0048(16) 0.0088(13) -0.0021(14)
C142 0.0345(13) 0.0286(11) 0.0347(12) 0.0035(10) -0.0044(10) -0.0017(10)
C151 0.0324(13) 0.0329(12) 0.0379(12) 0.0062(10) -0.0017(10) -0.0075(10)
C152 0.0536(19) 0.0343(13) 0.0654(18) -0.0066(13) -0.0104(14) -0.0142(13)
C153 0.0508(18) 0.0591(17) 0.0502(15) 0.0211(15) 0.0114(14) -0.0135(14)
C154 0.0489(17) 0.0401(14) 0.0584(17) 0.0159(13) -0.0051(14) 0.0056(13)
C155 0.0291(14) 0.0582(16) 0.0563(16) -0.0161(12) 0.0155(12) -0.0203(14)
C156 0.0602(19) 0.0487(15) 0.0319(13) 0.0144(14) 0.0071(12) 0.0077(12)
C181 0.0135(9) 0.0277(10) 0.0281(10) -0.0014(8) -0.0022(8) -0.0006(9)
C182 0.0219(11) 0.0321(12) 0.0319(11) -0.0018(9) 0.0005(9) -0.0037(10)
C183 0.0259(12) 0.0427(13) 0.0279(11) -0.0055(10) 0.0019(9) 0.0015(10)
C184 0.0278(13) 0.0362(12) 0.0416(13) -0.0082(10) -0.0026(10) 0.0111(11)
C185 0.0367(14) 0.0267(12) 0.0449(14) -0.0038(10) -0.0010(11) 0.0013(10)
C186 0.0321(13) 0.0291(11) 0.0351(12) -0.0006(10) 0.0019(10) -0.0047(10)
C321 0.0290(12) 0.0326(11) 0.0304(11) -0.0018(10) 0.0067(9) -0.0061(9)
C322 0.0388(15) 0.0355(13) 0.0443(14) -0.0069(11) 0.0054(11) -0.0149(11)
C323 0.0537(17) 0.0495(15) 0.0324(12) -0.0008(14) 0.0109(12) -0.0082(12)
C324 0.0378(15) 0.0318(12) 0.0502(15) 0.0030(11) 0.0094(12) -0.0069(11)
C325 0.0346(14) 0.0393(13) 0.0416(13) -0.0099(11) 0.0107(11) -0.0052(11)
C326 0.0380(14) 0.0350(12) 0.0317(12) 0.0048(11) 0.0011(10) 0.0010(10)

loop_
_atom_type_symbol
_atom_type_radius_bond
S 1.02
Si 1.11
O 0.73
C 0.77
H 0.32

loop_
_geom_angle_atom_site_label_1
_geom_angle_atom_site_label_2
_geom_angle_atom_site_label_3
_geom_angle
O181 S18 O182 119.27(9)
O181 S18 C181 107.99(9)
O182 S18 C181 109.00(10)
O181 S18 C17 107.74(9)
O182 S18 C17 107.27(9)
C181 S18 C17 104.62(10)
O151 Si15 C156 109.12(11)
O151 Si15 C155 111.34(10)
C156 Si15 C155 109.12(15)
O151 Si15 C151 102.95(9)
C156 Si15 C151 112.59(12)
C155 Si15 C151 111.61(12)
O31 Si32 C326 110.10(10)
O31 Si32 C325 109.95(10)
C326 Si32 C325 110.25(12)
O31 Si32 C321 105.44(9)
C326 Si32 C321 111.07(11)
C325 Si32 C321 109.94(11)
C1 O6 C5 113.78(14)
C1 O11 H11 105.3(19)
C3 O31 Si32 123.04(12)
C52 O53 C54 115.06(19)
C11 O111 H111 106(3)
C12 O121 H121 107(2)
C142 O141 C14 113.06(15)
C15 O151 Si15 125.42(12)
O11 C1 O6 110.72(15)
O11 C1 C2 106.45(15)
O6 C1 C2 110.60(15)
O11 C1 C11 108.98(16)
O6 C1 C11 105.89(15)
C2 C1 C11 114.23(17)
C21 C2 C3 111.74(16)
C21 C2 C1 112.53(17)
C3 C2 C1 108.20(16)
C21 C2 H2 108.10
C3 C2 H2 108.10
C1 C2 H2 108.10
O31 C3 C4 110.43(16)
O31 C3 C2 109.14(15)
C4 C3 C2 111.65(16)
O31 C3 H3 108.50
C4 C3 H3 108.50
C2 C3 H3 108.50
C41 C4 C3 113.81(17)
C41 C4 C5 113.73(17)
C3 C4 C5 105.62(16)
C41 C4 H4 107.80
C3 C4 H4 107.80
C5 C4 H4 107.80
O6 C5 C51 104.29(16)
O6 C5 C4 110.19(16)
C51 C5 C4 115.48(17)
O6 C5 H5 108.90
C51 C5 H5 108.90
C4 C5 H5 108.90
O111 C11 C12 111.01(15)
O111 C11 C1 105.99(16)
C12 C11 C1 118.99(16)
O111 C11 H11A 106.70
C12 C11 H11A 106.70
C1 C11 H11A 106.70
O121 C12 C13 106.70(15)
O121 C12 C11 107.34(16)
C13 C12 C11 114.20(17)
O121 C12 H12 109.50
C13 C12 H12 109.50
C11 C12 H12 109.50
C14 C13 C12 115.25(17)
C14 C13 H13A 108.50
C12 C13 H13A 108.50
C14 C13 H13B 108.50
C12 C13 H13B 108.50
H13A C13 H13B 107.50
O141 C14 C13 108.39(16)
O141 C14 C15 111.00(16)
C13 C14 C15 112.33(16)
O141 C14 H14 108.30
C13 C14 H14 108.30
C15 C14 H14 108.30
O151 C15 C16 108.69(16)
O151 C15 C14 109.47(16)
C16 C15 C14 113.65(16)
O151 C15 H15 108.30
C16 C15 H15 108.30
C14 C15 H15 108.30
C15 C16 C17 110.49(16)
C15 C16 H16A 109.60
C17 C16 H16A 109.60
C15 C16 H16B 109.60
C17 C16 H16B 109.60
H16A C16 H16B 108.10
C16 C17 S18 113.62(14)
C16 C17 H17A 108.80
S18 C17 H17A 108.80
C16 C17 H17B 108.80
S18 C17 H17B 108.80
H17A C17 H17B 107.70
C2 C21 H21A 109.50
C2 C21 H21B 109.50
H21A C21 H21B 109.50
C2 C21 H21C 109.50
H21A C21 H21C 109.50
H21B C21 H21C 109.50
C4 C41 H41A 109.50
C4 C41 H41B 109.50
H41A C41 H41B 109.50
C4 C41 H41C 109.50
H41A C41 H41C 109.50
H41B C41 H41C 109.50
C52 C51 C5 110.45(17)
C52 C51 H51A 109.60
C5 C51 H51A 109.60
C52 C51 H51B 109.60
C5 C51 H51B 109.60
H51A C51 H51B 108.10
O52 C52 O53 123.0(2)
O52 C52 C51 124.95(19)
O53 C52 C51 112.09(19)
O53 C54 H54A 109.50
O53 C54 H54B 109.50
H54A C54 H54B 109.50
O53 C54 H54C 109.50
H54A C54 H54C 109.50
H54B C54 H54C 109.50
O141 C142 H14A 109.50
O141 C142 H14B 109.50
H14A C142 H14B 109.50
O141 C142 H14C 109.50
H14A C142 H14C 109.50
H14B C142 H14C 109.50
C154 C151 C152 109.5(2)
C154 C151 C153 109.7(2)
C152 C151 C153 109.3(2)
C154 C151 Si15 109.43(16)
C152 C151 Si15 109.31(17)
C153 C151 Si15 109.70(18)
C151 C152 H15A 109.50
C151 C152 H15B 109.50
H15A C152 H15B 109.50
C151 C152 H15C 109.50
H15A C152 H15C 109.50
H15B C152 H15C 109.50
C151 C153 H15D 109.50
C151 C153 H15E 109.50
H15D C153 H15E 109.50
C151 C153 H15F 109.50
H15D C153 H15F 109.50
H15E C153 H15F 109.50
C151 C154 H15G 109.50
C151 C154 H15H 109.50
H15G C154 H15H 109.50
C151 C154 H15I 109.50
H15G C154 H15I 109.50
H15H C154 H15I 109.50
Si15 C155 H15J 109.50
Si15 C155 H15K 109.50
H15J C155 H15K 109.50
Si15 C155 H15L 109.50
H15J C155 H15L 109.50
H15K C155 H15L 109.50
Si15 C156 H15M 109.50
Si15 C156 H15N 109.50
H15M C156 H15N 109.50
Si15 C156 H15O 109.50
H15M C156 H15O 109.50
H15N C156 H15O 109.50
C186 C181 C182 120.9(2)
C186 C181 S18 119.33(16)
C182 C181 S18 119.77(16)
C183 C182 C181 119.1(2)
C183 C182 H182 120.50
C181 C182 H182 120.50
C182 C183 C184 120.5(2)
C182 C183 H183 119.70
C184 C183 H183 119.70
C185 C184 C183 119.8(2)
C185 C184 H184 120.10
C183 C184 H184 120.10
C184 C185 C186 120.2(2)
C184 C185 H185 119.90
C186 C185 H185 119.90
C181 C186 C185 119.5(2)
C181 C186 H186 120.20
C185 C186 H186 120.20
C322 C321 C324 109.32(19)
C322 C321 C323 108.6(2)
C324 C321 C323 109.1(2)
C322 C321 Si32 109.85(15)
C324 C321 Si32 110.26(16)
C323 C321 Si32 109.75(16)
C321 C322 H32A 109.50
C321 C322 H32B 109.50
H32A C322 H32B 109.50
C321 C322 H32C 109.50
H32A C322 H32C 109.50
H32B C322 H32C 109.50
C321 C323 H32D 109.50
C321 C323 H32E 109.50
H32D C323 H32E 109.50
C321 C323 H32F 109.50
H32D C323 H32F 109.50
H32E C323 H32F 109.50
C321 C324 H32G 109.50
C321 C324 H32H 109.50
H32G C324 H32H 109.50
C321 C324 H32I 109.50
H32G C324 H32I 109.50
H32H C324 H32I 109.50
Si32 C325 H32J 109.50
Si32 C325 H32K 109.50
H32J C325 H32K 109.50
Si32 C325 H32L 109.50
H32J C325 H32L 109.50
H32K C325 H32L 109.50
Si32 C326 H32M 109.50
Si32 C326 H32N 109.50
H32M C326 H32N 109.50
Si32 C326 H32O 109.50
H32M C326 H32O 109.50
H32N C326 H32O 109.50

loop_
_geom_bond_atom_site_label_1
_geom_bond_atom_site_label_2
_geom_bond_distance
S18 O181 1.4362(15)
S18 O182 1.4379(15)
S18 C181 1.764(2)
S18 C17 1.777(2)
Si15 O151 1.6590(14)
Si15 C156 1.854(2)
Si15 C155 1.858(3)
Si15 C151 1.877(2)
Si32 O31 1.6614(14)
Si32 C326 1.855(2)
Si32 C325 1.866(2)
Si32 C321 1.889(2)
O6 C1 1.424(2)
O6 C5 1.437(2)
O11 C1 1.406(2)
O11 H11 0.85(3)
O31 C3 1.443(2)
O52 C52 1.211(3)
O53 C52 1.329(3)
O53 C54 1.457(3)
O111 C11 1.426(2)
O111 H111 0.85(4)
O121 C12 1.440(2)
O121 H121 0.75(3)
O141 C142 1.429(3)
O141 C14 1.431(2)
O151 C15 1.421(2)
C1 C2 1.539(3)
C1 C11 1.540(3)
C2 C21 1.529(3)
C2 C3 1.538(3)
C2 H2 1.0000
C3 C4 1.530(3)
C3 H3 1.0000
C4 C41 1.526(3)
C4 C5 1.530(3)
C4 H4 1.0000
C5 C51 1.520(3)
C5 H5 1.0000
C11 C12 1.532(3)
C11 H11A 1.0000
C12 C13 1.531(3)
C12 H12 1.0000
C13 C14 1.510(3)
C13 H13A 0.9900
C13 H13B 0.9900
C14 C15 1.536(3)
C14 H14 1.0000
C15 C16 1.517(3)
C15 H15 1.0000
C16 C17 1.521(3)
C16 H16A 0.9900
C16 H16B 0.9900
C17 H17A 0.9900
C17 H17B 0.9900
C21 H21A 0.9800
C21 H21B 0.9800
C21 H21C 0.9800
C41 H41A 0.9800
C41 H41B 0.9800
C41 H41C 0.9800
C51 C52 1.503(3)
C51 H51A 0.9900
C51 H51B 0.9900
C54 H54A 0.9800
C54 H54B 0.9800
C54 H54C 0.9800
C142 H14A 0.9800
C142 H14B 0.9800
C142 H14C 0.9800
C151 C154 1.526(3)
C151 C152 1.527(4)
C151 C153 1.543(4)
C152 H15A 0.9800
C152 H15B 0.9800
C152 H15C 0.9800
C153 H15D 0.9800
C153 H15E 0.9800
C153 H15F 0.9800
C154 H15G 0.9800
C154 H15H 0.9800
C154 H15I 0.9800
C155 H15J 0.9800
C155 H15K 0.9800
C155 H15L 0.9800
C156 H15M 0.9800
C156 H15N 0.9800
C156 H15O 0.9800
C181 C186 1.379(3)
C181 C182 1.386(3)
C182 C183 1.374(3)
C182 H182 0.9500
C183 C184 1.389(3)
C183 H183 0.9500
C184 C185 1.378(3)
C184 H184 0.9500
C185 C186 1.381(3)
C185 H185 0.9500
C186 H186 0.9500
C321 C322 1.533(3)
C321 C324 1.538(3)
C321 C323 1.546(3)
C322 H32A 0.9800
C322 H32B 0.9800
C322 H32C 0.9800
C323 H32D 0.9800
C323 H32E 0.9800
C323 H32F 0.9800
C324 H32G 0.9800
C324 H32H 0.9800
C324 H32I 0.9800
C325 H32J 0.9800
C325 H32K 0.9800
C325 H32L 0.9800
C326 H32M 0.9800
C326 H32N 0.9800
C326 H32O 0.9800

loop_
_geom_torsion_atom_site_label_1
_geom_torsion_atom_site_label_2
_geom_torsion_atom_site_label_3
_geom_torsion_atom_site_label_4
_geom_torsion
C326 Si32 O31 C3 42.74(18)
C325 Si32 O31 C3 -78.92(17)
C321 Si32 O31 C3 162.62(15)
C156 Si15 O151 C15 -58.29(18)
C155 Si15 O151 C15 62.22(19)
C151 Si15 O151 C15 -178.08(15)
C5 O6 C1 O11 58.64(19)
C5 O6 C1 C2 -59.1(2)
C5 O6 C1 C11 176.63(15)
O11 C1 C2 C21 57.3(2)
O6 C1 C2 C21 177.68(16)
C11 C1 C2 C21 -63.0(2)
O11 C1 C2 C3 -66.62(19)
O6 C1 C2 C3 53.7(2)
C11 C1 C2 C3 173.07(16)
Si32 O31 C3 C4 102.17(17)
Si32 O31 C3 C2 -134.73(14)
C21 C2 C3 O31 56.9(2)
C1 C2 C3 O31 -178.72(15)
C21 C2 C3 C4 179.23(17)
C1 C2 C3 C4 -56.3(2)
O31 C3 C4 C41 55.1(2)
C2 C3 C4 C41 -66.5(2)
O31 C3 C4 C5 -179.40(15)
C2 C3 C4 C5 59.0(2)
C1 O6 C5 C51 -172.19(15)
C1 O6 C5 C4 63.3(2)
C41 C4 C5 O6 65.3(2)
C3 C4 C5 O6 -60.2(2)
C41 C4 C5 C51 -52.5(2)
C3 C4 C5 C51 -178.05(17)
O11 C1 C11 O111 58.09(19)
O6 C1 C11 O111 -61.05(18)
C2 C1 C11 O111 176.98(15)
O11 C1 C11 C12 -176.09(15)
O6 C1 C11 C12 64.8(2)
C2 C1 C11 C12 -57.2(2)
O111 C11 C12 O121 -59.7(2)
C1 C11 C12 O121 176.96(17)
O111 C11 C12 C13 58.4(2)
C1 C11 C12 C13 -65.0(2)
O121 C12 C13 C14 -46.5(2)
C11 C12 C13 C14 -164.94(17)
C142 O141 C14 C13 167.71(17)
C142 O141 C14 C15 -68.5(2)
C12 C13 C14 O141 -76.4(2)
C12 C13 C14 C15 160.59(17)
Si15 O151 C15 C16 143.08(14)
Si15 O151 C15 C14 -92.26(17)
O141 C14 C15 O151 -179.92(15)
C13 C14 C15 O151 -58.4(2)
O141 C14 C15 C16 -58.2(2)
C13 C14 C15 C16 63.3(2)
O151 C15 C16 C17 -61.4(2)
C14 C15 C16 C17 176.48(17)
C15 C16 C17 S18 -159.44(15)
O181 S18 C17 C16 50.86(18)
O182 S18 C17 C16 -179.57(15)
C181 S18 C17 C16 -63.89(17)
O6 C5 C51 C52 59.3(2)
C4 C5 C51 C52 -179.62(17)
C54 O53 C52 O52 -0.8(3)
C54 O53 C52 C51 179.8(2)
C5 C51 C52 O52 48.0(3)
C5 C51 C52 O53 -132.60(19)
O151 Si15 C151 C154 -61.13(19)
C156 Si15 C151 C154 -178.49(19)
C155 Si15 C151 C154 58.4(2)
O151 Si15 C151 C152 58.72(19)
C156 Si15 C151 C152 -58.6(2)
C155 Si15 C151 C152 178.24(19)
O151 Si15 C151 C153 178.50(17)
C156 Si15 C151 C153 61.1(2)
C155 Si15 C151 C153 -62.0(2)
O181 S18 C181 C186 170.28(17)
O182 S18 C181 C186 39.3(2)
C17 S18 C181 C186 -75.14(19)
O181 S18 C181 C182 -10.50(19)
O182 S18 C181 C182 -141.46(17)
C17 S18 C181 C182 104.07(18)
C186 C181 C182 C183 0.0(3)
S18 C181 C182 C183 -179.16(17)
C181 C182 C183 C184 0.6(3)
C182 C183 C184 C185 -0.9(4)
C183 C184 C185 C186 0.5(4)
C182 C181 C186 C185 -0.4(3)
S18 C181 C186 C185 178.78(18)
C184 C185 C186 C181 0.2(4)
O31 Si32 C321 C322 -54.72(18)
C326 Si32 C321 C322 64.52(19)
C325 Si32 C321 C322 -173.19(17)
O31 Si32 C321 C324 65.81(17)
C326 Si32 C321 C324 -174.94(16)
C325 Si32 C321 C324 -52.65(19)
O31 Si32 C321 C323 -174.03(16)
C326 Si32 C321 C323 -54.8(2)
C325 Si32 C321 C323 67.5(2)

loop_
_cod_related_entry_id
_cod_related_entry_code
_cod_related_entry_database
1 30651603 ChemSpider
